data_4311259
loop_
_publ_author_name
'Paul S. Walker'
'Paul M. Bergin'
'Martin C. Grossel'
'Peter N. Horton'

_publ_section_title
;
 Modeling Novel Radiopharmaceuticals: Mono-C6-Substituted PnAO Ligands
 (PnAO = 3,3,9,9-Tetramethyl-4,8-diazaundecane-2,10-dione Dioxime)
;
_journal_name_full 'Inorganic Chemistry'
_journal_page_first 4145
_journal_page_last 4153
_journal_paper_doi 10.1021/ic0497634
_journal_volume 43
_journal_year 2004
_chemical_formula_sum 'C23 H37 N4 O4 Tc'
_chemical_formula_weight 531.57
_chemical_name_systematic
;
 ?
;
_space_group_IT_number 14
_symmetry_cell_setting monoclinic
_symmetry_space_group_name_Hall '-P 2yn'
_symmetry_space_group_name_H-M 'P 1 21/n 1'
_atom_sites_solution_hydrogens geom
_atom_sites_solution_primary direct
_atom_sites_solution_secondary difmap
_audit_creation_method SHELXL-97
_cell_angle_alpha 90.00
_cell_angle_beta 91.89(3)
_cell_angle_gamma 90.00
_cell_formula_units_Z 4
_cell_length_a 12.963(3)
_cell_length_b 7.577(2)
_cell_length_c 25.431(5)
_cell_measurement_temperature 293(2)
_cell_volume 2496.5(10)
_computing_structure_refinement 'SHELXL-97 (Sheldrick, 1997)'
_diffrn_ambient_temperature 293(2)
_diffrn_measured_fraction_theta_full 0.829
_diffrn_measured_fraction_theta_max 0.829
_diffrn_radiation_monochromator graphite
_diffrn_radiation_source 'fine-focus sealed tube'
_diffrn_radiation_type MoK\a
_diffrn_radiation_wavelength 0.71073
_diffrn_reflns_av_R_equivalents 0.0672
_diffrn_reflns_av_sigmaI/netI 0.0783
_diffrn_reflns_limit_h_max 17
_diffrn_reflns_limit_h_min -15
_diffrn_reflns_limit_k_max 10
_diffrn_reflns_limit_k_min -9
_diffrn_reflns_limit_l_max 24
_diffrn_reflns_limit_l_min -33
_diffrn_reflns_number 14941
_diffrn_reflns_theta_full 30.00
_diffrn_reflns_theta_max 30.00
_diffrn_reflns_theta_min 2.92
_exptl_absorpt_coefficient_mu 0.611
_exptl_crystal_colour orange
_exptl_crystal_density_diffrn 1.414
_exptl_crystal_density_meas ?
_exptl_crystal_density_method .
_exptl_crystal_description needle
_exptl_crystal_F_000 1112
_exptl_crystal_size_max 0.5
_exptl_crystal_size_mid 0.15
_exptl_crystal_size_min 0.1
_refine_diff_density_max 0.834
_refine_diff_density_min -1.022
_refine_diff_density_rms 0.102
_refine_ls_extinction_method none
_refine_ls_goodness_of_fit_ref 1.037
_refine_ls_hydrogen_treatment mixed
_refine_ls_matrix_type full
_refine_ls_number_parameters 370
_refine_ls_number_reflns 6036
_refine_ls_number_restraints 0
_refine_ls_restrained_S_all 1.037
_refine_ls_R_factor_all 0.0839
_refine_ls_R_factor_gt 0.0462
_refine_ls_shift/su_max 0.072
_refine_ls_shift/su_mean 0.003
_refine_ls_structure_factor_coef Fsqd
_refine_ls_weighting_details 'calc w=1/[\s^2^(Fo^2^)+(0.0557P)^2^+0.0000P] where P=(Fo^2^+2Fc^2^)/3'
_refine_ls_weighting_scheme calc
_refine_ls_wR_factor_gt 0.1026
_refine_ls_wR_factor_ref 0.1176
_reflns_number_gt 4225
_reflns_number_total 6036
_reflns_threshold_expression >2sigma(I)
_cod_data_source_file ic0497634si20040223_070814_2.cif
_cod_data_source_block 7
_cod_depositor_comments
;
The following automatic conversions were performed:
'_symmetry_cell_setting' value 'Monoclinic' changed to 'monoclinic'
according to '/home/saulius/struct/CIF-dictionaries/cif_core.dic'
dictionary named 'cif_core.dic' version 2.4.1 from 2010-06-29.

Automatic conversion script
Id: cif_fix_enum 1527 2010-12-29 10:47:43Z saulius 
;
_cod_database_code 4311259

loop_
_symmetry_equiv_pos_as_xyz
'x, y, z'
'-x+1/2, y+1/2, -z+1/2'
'-x, -y, -z'
'x-1/2, -y-1/2, z-1/2'

loop_
_atom_site_label
_atom_site_type_symbol
_atom_site_fract_x
_atom_site_fract_y
_atom_site_fract_z
_atom_site_U_iso_or_equiv
_atom_site_adp_type
_atom_site_occupancy
_atom_site_symmetry_multiplicity
_atom_site_calc_flag
_atom_site_refinement_flags
_atom_site_disorder_assembly
_atom_site_disorder_group
Tc1 Tc 0.708472(11) 0.056312(16) 0.607818(5) 0.02757(4) Uani 1 1 d . . .
O4T O 0.80621(10) 0.17866(16) 0.63257(4) 0.0455(4) Uani 1 1 d . . .
O2 O 0.52353(10) 0.20814(14) 0.66257(4) 0.0403(3) Uani 1 1 d . . .
O1 O 0.55110(11) 0.33441(17) 0.57635(4) 0.0565(4) Uani 1 1 d . . .
O3 O 1.22876(12) -0.54111(18) 0.63437(6) 0.0559(4) Uani 1 1 d . . .
N4 N 0.58843(11) 0.06734(16) 0.65983(5) 0.0287(4) Uani 1 1 d . . .
N2 N 0.74010(12) -0.03373(17) 0.53969(5) 0.0331(4) Uani 1 1 d . . .
N3 N 0.71009(11) -0.17523(16) 0.63773(5) 0.0293(4) Uani 1 1 d . . .
C22 C 1.19849(15) -0.7040(3) 0.65182(6) 0.0424(5) Uani 1 1 d . . .
C17 C 0.97963(16) -0.5089(3) 0.60989(7) 0.0389(5) Uani 1 1 d . . .
C9 C 0.65572(13) -0.2071(2) 0.68751(6) 0.0288(4) Uani 1 1 d . . .
C6 C 0.84779(15) -0.2728(2) 0.57977(6) 0.0364(5) Uani 1 1 d . . .
C10 C 0.58411(14) -0.0551(2) 0.69469(6) 0.0308(5) Uani 1 1 d . . .
C16 C 0.91481(16) -0.4296(2) 0.56556(7) 0.0417(5) Uani 1 1 d . . .
N1 N 0.61859(13) 0.21405(18) 0.55833(5) 0.0429(4) Uani 1 1 d . A .
C18 C 1.04455(16) -0.6605(3) 0.59026(7) 0.0481(6) Uani 1 1 d . . .
C5 C 0.79756(16) -0.1952(2) 0.52990(6) 0.0413(5) Uani 1 1 d . . .
C7 C 0.76530(15) -0.3247(2) 0.61796(6) 0.0368(5) Uani 1 1 d . . .
C21 C 1.10319(16) -0.7631(3) 0.63167(7) 0.0442(5) Uani 1 1 d . . .
C23 C 1.25652(17) -0.8078(3) 0.68616(7) 0.0510(6) Uani 1 1 d . . .
C3 C 0.71026(18) 0.0677(2) 0.49187(7) 0.0512(6) Uani 1 1 d . A .
C25 C 1.1244(2) -1.0246(3) 0.68550(11) 0.0704(8) Uani 1 1 d . . .
C24 C 1.21779(19) -0.9677(3) 0.70259(9) 0.0587(7) Uani 1 1 d . . .
C26 C 1.06803(19) -0.9246(3) 0.64969(9) 0.0574(7) Uani 1 1 d . . .
C2 C 0.6364(2) 0.2085(3) 0.50891(7) 0.0682(7) Uani 1 1 d . . .
C27 C 1.32438(19) -0.4749(3) 0.65504(10) 0.0705(8) Uani 1 1 d . . .
H27A H 1.3254 -0.4816 0.6927 0.106 Uiso 1 1 calc R . .
H27B H 1.3324 -0.3542 0.6444 0.106 Uiso 1 1 calc R . .
H27C H 1.3799 -0.5441 0.6419 0.106 Uiso 1 1 calc R . .
C11 C 0.51157(17) -0.0462(2) 0.73855(7) 0.0453(6) Uani 1 1 d . . .
H11A H 0.5135 0.0700 0.7536 0.068 Uiso 1 1 calc R . .
H11B H 0.5314 -0.1312 0.7650 0.068 Uiso 1 1 calc R . .
H11C H 0.4429 -0.0716 0.7254 0.068 Uiso 1 1 calc R . .
C14 C 0.73496(15) -0.2133(2) 0.73388(6) 0.0384(5) Uani 1 1 d . . .
H14A H 0.7736 -0.1052 0.7351 0.058 Uiso 1 1 calc R . .
H14B H 0.7812 -0.3107 0.7293 0.058 Uiso 1 1 calc R . .
H14C H 0.6996 -0.2279 0.7662 0.058 Uiso 1 1 calc R . .
C15 C 0.59169(14) -0.3770(2) 0.68420(7) 0.0370(5) Uani 1 1 d . . .
H15A H 0.5570 -0.3939 0.7166 0.055 Uiso 1 1 calc R . .
H15B H 0.6364 -0.4755 0.6783 0.055 Uiso 1 1 calc R . .
H15C H 0.5416 -0.3679 0.6557 0.055 Uiso 1 1 calc R . .
C12 C 0.8040(2) 0.1562(3) 0.46873(7) 0.0709(8) Uani 1 1 d . . .
H12A H 0.8384 0.2272 0.4952 0.106 Uiso 1 1 calc R A .
H12B H 0.7821 0.2297 0.4397 0.106 Uiso 1 1 calc R . .
H12C H 0.8506 0.0676 0.4567 0.106 Uiso 1 1 calc R . .
C13 C 0.6546(2) -0.0503(3) 0.45103(8) 0.0762(9) Uani 1 1 d . . .
H13A H 0.7032 -0.1309 0.4365 0.114 Uiso 1 1 calc R A .
H13B H 0.6247 0.0217 0.4235 0.114 Uiso 1 1 calc R . .
H13C H 0.6012 -0.1156 0.4676 0.114 Uiso 1 1 calc R . .
H17A H 0.9296(14) -0.5515(19) 0.6382(6) 0.032(5) Uiso 1 1 d . . .
H5A H 0.7528(11) -0.2836(18) 0.5132(5) 0.017(4) Uiso 1 1 d . . .
H16A H 0.8670(14) -0.522(2) 0.5515(6) 0.032(5) Uiso 1 1 d . . .
H16B H 0.9642(15) -0.398(2) 0.5392(7) 0.060(6) Uiso 1 1 d . . .
H17B H 1.0070(11) -0.4067(17) 0.6239(5) 0.010(3) Uiso 1 1 d . . .
H1X H 0.5339(16) 0.280(3) 0.6202(7) 0.068(6) Uiso 1 1 d . . .
H23 H 1.3212(15) -0.765(2) 0.6958(6) 0.057(6) Uiso 1 1 d . . .
H25 H 1.088(2) -1.137(4) 0.6984(9) 0.119(9) Uiso 1 1 d . . .
H5B H 0.8497(14) -0.180(2) 0.5027(6) 0.047(5) Uiso 1 1 d . . .
H7A H 0.7219(10) -0.4045(19) 0.6016(5) 0.009(4) Uiso 1 1 d . . .
H18A H 1.0943(17) -0.598(3) 0.5651(7) 0.067(6) Uiso 1 1 d . . .
H6 H 0.8958(13) -0.184(2) 0.5932(6) 0.040(5) Uiso 1 1 d . . .
H24 H 1.262(2) -1.035(3) 0.7248(10) 0.100(9) Uiso 1 1 d . . .
H7B H 0.8007(13) -0.384(2) 0.6460(6) 0.039(5) Uiso 1 1 d . . .
H18B H 0.9943(14) -0.737(2) 0.5743(6) 0.044(5) Uiso 1 1 d . . .
H26 H 1.0109(19) -0.944(3) 0.6405(8) 0.070(7) Uiso 1 1 d . . .
C1A C 0.6104(4) 0.3678(5) 0.47320(14) 0.0593(13) Uani 0.50 1 d P A 1
H1A1 H 0.5421 0.3540 0.4580 0.089 Uiso 0.50 1 calc PR A 1
H1A2 H 0.6592 0.3744 0.4457 0.089 Uiso 0.50 1 calc PR A 1
H1A3 H 0.6136 0.4742 0.4937 0.089 Uiso 0.50 1 calc PR A 1
C1B C 0.5582(3) 0.2964(6) 0.47013(14) 0.0559(13) Uani 0.50 1 d P A 2
H1B1 H 0.4919 0.2417 0.4732 0.084 Uiso 0.50 1 calc PR A 2
H1B2 H 0.5811 0.2823 0.4349 0.084 Uiso 0.50 1 calc PR A 2
H1B3 H 0.5531 0.4198 0.4782 0.084 Uiso 0.50 1 calc PR A 2

loop_
_atom_site_aniso_label
_atom_site_aniso_U_11
_atom_site_aniso_U_22
_atom_site_aniso_U_33
_atom_site_aniso_U_23
_atom_site_aniso_U_13
_atom_site_aniso_U_12
Tc1 0.03528(8) 0.02203(7) 0.02525(7) 0.00050(6) -0.00123(6) 0.00172(6)
O4T 0.0501(8) 0.0444(7) 0.0420(6) -0.0043(6) 0.0012(6) -0.0169(7)
O2 0.0506(8) 0.0312(6) 0.0394(6) -0.0002(5) 0.0065(6) 0.0179(6)
O1 0.0885(10) 0.0423(7) 0.0393(6) 0.0061(6) 0.0121(7) 0.0424(7)
O3 0.0405(8) 0.0677(10) 0.0591(8) 0.0223(7) -0.0022(7) 0.0011(7)
N4 0.0325(8) 0.0224(7) 0.0309(7) -0.0026(6) -0.0015(6) 0.0054(6)
N2 0.0435(9) 0.0293(7) 0.0265(7) -0.0003(6) -0.0008(6) 0.0136(7)
N3 0.0311(8) 0.0209(6) 0.0359(7) 0.0039(6) 0.0003(6) 0.0060(6)
C22 0.0397(11) 0.0494(11) 0.0384(9) -0.0010(9) 0.0067(8) 0.0040(10)
C17 0.0413(11) 0.0379(9) 0.0375(9) 0.0000(8) -0.0002(8) 0.0060(9)
C9 0.0324(9) 0.0252(8) 0.0287(8) 0.0023(7) -0.0009(7) 0.0001(8)
C6 0.0410(11) 0.0314(9) 0.0369(9) 0.0042(8) 0.0039(8) 0.0088(9)
C10 0.0344(10) 0.0273(8) 0.0305(8) -0.0004(7) -0.0015(7) 0.0013(8)
C16 0.0418(11) 0.0415(10) 0.0417(10) -0.0029(8) 0.0027(9) 0.0107(9)
N1 0.0668(11) 0.0321(7) 0.0299(7) 0.0033(6) 0.0015(7) 0.0237(8)
C18 0.0427(12) 0.0535(12) 0.0476(10) -0.0140(10) -0.0043(9) 0.0143(10)
C5 0.0508(12) 0.0386(10) 0.0344(9) -0.0029(8) 0.0013(8) 0.0189(9)
C7 0.0412(11) 0.0255(8) 0.0441(9) 0.0053(8) 0.0061(8) 0.0083(8)
C21 0.0421(11) 0.0463(10) 0.0439(10) -0.0096(9) -0.0033(9) 0.0190(9)
C23 0.0413(12) 0.0567(12) 0.0548(11) 0.0085(10) -0.0002(10) 0.0078(11)
C3 0.0773(15) 0.0511(11) 0.0255(8) 0.0049(8) 0.0054(9) 0.0323(11)
C25 0.0631(17) 0.0473(13) 0.1003(18) 0.0108(13) -0.0030(15) 0.0011(12)
C24 0.0450(14) 0.0570(13) 0.0738(15) 0.0125(11) -0.0009(12) 0.0078(11)
C26 0.0437(13) 0.0462(12) 0.0818(15) -0.0144(11) -0.0080(12) -0.0014(11)
C2 0.1083(17) 0.0610(12) 0.0358(10) 0.0121(10) 0.0127(11) 0.0558(12)
C27 0.0465(14) 0.0864(16) 0.0783(15) 0.0252(13) -0.0036(12) -0.0198(13)
C11 0.0522(13) 0.0442(11) 0.0400(10) 0.0034(9) 0.0111(9) 0.0035(10)
C14 0.0437(12) 0.0331(9) 0.0379(9) 0.0034(8) -0.0068(8) 0.0037(9)
C15 0.0405(11) 0.0303(9) 0.0404(9) 0.0014(8) 0.0035(8) -0.0037(9)
C12 0.117(2) 0.0505(12) 0.0465(11) 0.0096(10) 0.0277(12) 0.0259(14)
C13 0.0791(17) 0.112(2) 0.0362(11) -0.0207(12) -0.0183(11) 0.0466(14)
C1A 0.075(3) 0.057(2) 0.047(2) 0.0318(19) 0.021(2) 0.035(2)
C1B 0.066(3) 0.066(3) 0.0361(19) 0.0288(19) 0.0145(19) 0.029(2)

loop_
_atom_type_symbol
_atom_type_description
_atom_type_scat_dispersion_real
_atom_type_scat_dispersion_imag
_atom_type_scat_source
C C 0.0033 0.0016 'International Tables Vol C Tables 4.2.6.8 and 6.1.1.4'
H H 0.0000 0.0000 'International Tables Vol C Tables 4.2.6.8 and 6.1.1.4'
N N 0.0061 0.0033 'International Tables Vol C Tables 4.2.6.8 and 6.1.1.4'
O O 0.0106 0.0060 'International Tables Vol C Tables 4.2.6.8 and 6.1.1.4'
Tc Tc -1.4390 0.7593 'International Tables Vol C Tables 4.2.6.8 and 6.1.1.4'

loop_
_geom_angle_atom_site_label_1
_geom_angle_atom_site_label_2
_geom_angle_atom_site_label_3
_geom_angle
_geom_angle_site_symmetry_1
_geom_angle_site_symmetry_3
_geom_angle_publ_flag
O4T Tc1 N3 111.10(6) . . ?
O4T Tc1 N2 110.76(7) . . ?
N3 Tc1 N2 91.90(6) . . ?
O4T Tc1 N1 108.23(7) . . ?
N3 Tc1 N1 140.47(6) . . ?
N2 Tc1 N1 77.81(6) . . ?
O4T Tc1 N4 108.16(6) . . ?
N3 Tc1 N4 77.42(5) . . ?
N2 Tc1 N4 140.91(6) . . ?
N1 Tc1 N4 86.87(6) . . ?
C22 O3 C27 116.91(16) . . ?
C10 N4 O2 119.27(14) . . ?
C10 N4 Tc1 117.43(12) . . ?
O2 N4 Tc1 122.76(9) . . ?
C5 N2 C3 114.64(13) . . ?
C5 N2 Tc1 125.31(10) . . ?
C3 N2 Tc1 119.98(11) . . ?
C7 N3 C9 115.11(12) . . ?
C7 N3 Tc1 125.60(11) . . ?
C9 N3 Tc1 119.19(10) . . ?
O3 C22 C23 124.15(18) . . ?
O3 C22 C21 115.38(16) . . ?
C23 C22 C21 120.46(18) . . ?
C16 C17 C18 110.90(15) . . ?
N3 C9 C10 107.00(12) . . ?
N3 C9 C15 111.10(12) . . ?
C10 C9 C15 108.45(15) . . ?
N3 C9 C14 109.50(14) . . ?
C10 C9 C14 109.37(13) . . ?
C15 C9 C14 111.29(13) . . ?
C7 C6 C16 111.66(14) . . ?
C7 C6 C5 109.95(15) . . ?
C16 C6 C5 109.57(14) . . ?
N4 C10 C11 121.91(15) . . ?
N4 C10 C9 115.50(15) . . ?
C11 C10 C9 122.58(14) . . ?
C17 C16 C6 116.20(15) . . ?
C2 N1 O1 119.46(15) . . ?
C2 N1 Tc1 117.40(14) . . ?
O1 N1 Tc1 122.74(9) . . ?
C21 C18 C17 115.85(15) . . ?
N2 C5 C6 112.86(13) . . ?
N3 C7 C6 112.84(14) . . ?
C26 C21 C22 117.24(18) . . ?
C26 C21 C18 121.70(19) . . ?
C22 C21 C18 120.98(18) . . ?
C22 C23 C24 119.7(2) . . ?
N2 C3 C2 106.43(14) . . ?
N2 C3 C12 110.86(18) . . ?
C2 C3 C12 108.78(17) . . ?
N2 C3 C13 111.00(16) . . ?
C2 C3 C13 108.6(2) . . ?
C12 C3 C13 111.03(17) . . ?
C24 C25 C26 119.4(2) . . ?
C25 C24 C23 121.1(2) . . ?
C25 C26 C21 122.1(2) . . ?
N1 C2 C3 116.15(17) . . ?
N1 C2 C1A 120.5(2) . . ?
C3 C2 C1A 120.9(2) . . ?
N1 C2 C1B 118.4(2) . . ?
C3 C2 C1B 122.2(2) . . ?
C1A C2 C1B 32.7(2) . . ?

loop_
_geom_bond_atom_site_label_1
_geom_bond_atom_site_label_2
_geom_bond_distance
_geom_bond_site_symmetry_2
_geom_bond_publ_flag
Tc1 O4T 1.6758(13) . ?
Tc1 N3 1.9121(13) . ?
Tc1 N2 1.9190(14) . ?
Tc1 N1 2.0672(15) . ?
Tc1 N4 2.0770(15) . ?
O2 N4 1.3619(17) . ?
O1 N1 1.3541(19) . ?
O3 C22 1.373(2) . ?
O3 C27 1.422(3) . ?
N4 C10 1.286(2) . ?
N2 C5 1.458(2) . ?
N2 C3 1.479(2) . ?
N3 C7 1.439(2) . ?
N3 C9 1.489(2) . ?
C22 C23 1.380(3) . ?
C22 C21 1.396(3) . ?
C17 C16 1.509(3) . ?
C17 C18 1.518(3) . ?
C9 C10 1.494(2) . ?
C9 C15 1.533(2) . ?
C9 C14 1.539(2) . ?
C6 C7 1.520(3) . ?
C6 C16 1.522(3) . ?
C6 C5 1.525(2) . ?
C10 C11 1.484(3) . ?
N1 C2 1.286(2) . ?
C18 C21 1.496(3) . ?
C21 C26 1.388(3) . ?
C23 C24 1.381(3) . ?
C3 C2 1.506(3) . ?
C3 C12 1.523(3) . ?
C3 C13 1.533(3) . ?
C25 C24 1.344(4) . ?
C25 C26 1.376(3) . ?
C2 C1A 1.541(4) . ?
C2 C1B 1.542(4) . ?
